data_1540782
loop_
_publ_author_name
'Yamazoe, N.'
'Ekstroem, T.'
'Kihlborg, L.'

_publ_section_title
;
 Structural effects of vanadium substitution in Mo17 O47
;
_journal_name_full 'Acta Chemica Scandinavica, Series A: (28,1974-)'
_journal_page_first 404
_journal_page_last 408
_journal_volume 29
_journal_year 1975
_chemical_formula_sum 'Mo15.39 O47'
_space_group_IT_number 32
_symmetry_space_group_name_Hall 'P 2 -2ab'
_symmetry_space_group_name_H-M 'P b a 2'
_cell_angle_alpha 90
_cell_angle_beta 90
_cell_angle_gamma 90
_cell_formula_units_Z 2
_cell_length_a 21.615
_cell_length_b 19.632
_cell_length_c 3.9515
_cell_volume 1676.802
_citation_journal_id_ASTM ACAPCT
_cod_data_source_file Yamazoe_ACAPCT_1975_344.cif
_cod_data_source_block Mo15.39O47
_cod_database_code 1540782

loop_
_symmetry_equiv_pos_as_xyz
x,y,z
-x,-y,z
-x+1/2,y+1/2,z
x+1/2,-y+1/2,z

loop_
_atom_site_label
_atom_site_type_symbol
_atom_site_fract_x
_atom_site_fract_y
_atom_site_fract_z
_atom_site_occupancy
_atom_site_U_iso_or_equiv
O14 O 0.3798 0.094 0.518 1 0.0
O9 O 0.1869 0.4758 0.55 1 0.0
Mo2 Mo 0.0243 0.2612 0.5789 0.92 0.0
Mo1 Mo 0 0 0.579 0.91 0.0
O20 O 0.2459 0.2571 0.99 1 0.0
Mo5 Mo 0.2422 0.2575 0.5626 0.95 0.0
O21 O 0.2867 0.0685 0.998 1 0.0
O18 O 0.1286 0.1219 0.994 1 0.0
O19 O 0.1331 0.4025 0.998 1 0.0
O3 O 0.0588 0.1782 0.503 1 0.0
Mo3 Mo 0.1295 0.1175 0.4006 0.9 0.0
O10 O 0.295 0.1692 0.501 1 0.0
O15 O 0.4683 0.1558 0.499 1 0.0
Mo9 Mo 0.4652 0.0559 0.5619 0.85 0.0
O2 O 0.0746 0.0447 0.491 1 0.0
Mo6 Mo 0.2882 0.065 0.5773 0.93 0.0
O22 O 0.3829 0.1957 0.993 1 0.0
O11 O 0.3322 0.2808 0.481 1 0.0
O6 O 0.2037 0.0672 0.496 1 0.0
O7 O 0.1773 0.1986 0.486 1 0.0
O16 O 0.4381 0.2719 0.48 1 0.0
O5 O 0.0575 0.4577 0.494 1 0.0
O12 O 0.0227 0.264 0.026 1 0.0
O24 O 0.4635 0.0565 0.992 1 0.0
O17 O 0.4577 0.4116 0.496 1 0.0
O1 O 0 0 0.02 1 0.0
O23 O 0.3879 0.3584 0.992 1 0.0
Mo8 Mo 0.3857 0.3664 0.4096 0.95 0.0
Mo4 Mo 0.1356 0.4004 0.4117 0.82 0.0
O13 O 0.3291 0.4241 0.465 1 0.0
O8 O 0.2062 0.3396 0.479 1 0.0
Mo7 Mo 0.3826 0.1934 0.4062 0.92 0.0
O4 O 0.0875 0.3215 0.543 1 0.0
